data_7017554
loop_
_publ_author_name
'Cowan, Matthew G.'
'Brooker, Sally'

_publ_section_title
;
 Nine non-symmetric pyrazine-pyridine imide-based complexes: reversible
 redox and isolation of [M(II/III)(pypzca)(2)](0/+) when M = Co, Fe.
;
_journal_issue 5
_journal_name_full 'Dalton transactions (Cambridge, England : 2003)'
_journal_page_first 1465
_journal_page_last 1474
_journal_paper_doi 10.1039/c1dt11128k
_journal_volume 41
_journal_year 2012
_chemical_formula_moiety 'C11 H11 Cu N4 O4, B F4, H2 O'
_chemical_formula_sum 'C11 H13 B Cu F4 N4 O5'
_chemical_formula_weight 431.60
_chemical_name_systematic
;
?
;
_space_group_IT_number 2
_symmetry_cell_setting triclinic
_symmetry_space_group_name_Hall '-P 1'
_symmetry_space_group_name_H-M 'P -1'
_atom_sites_solution_hydrogens geom
_atom_sites_solution_primary direct
_atom_sites_solution_secondary difmap
_audit_creation_method SHELXL-97
_cell_angle_alpha 92.472(4)
_cell_angle_beta 92.302(3)
_cell_angle_gamma 110.049(3)
_cell_formula_units_Z 2
_cell_length_a 8.1077(5)
_cell_length_b 9.3487(6)
_cell_length_c 11.2246(7)
_cell_measurement_reflns_used 4057
_cell_measurement_temperature 90(2)
_cell_measurement_theta_max 26.1555
_cell_measurement_theta_min 2.323
_cell_volume 797.11(9)
_computing_structure_refinement 'SHELXL-97 (Sheldrick, 1997)'
_computing_structure_solution 'SHELXS-97 (Sheldrick, 1990)'
_diffrn_ambient_temperature 90(2)
_diffrn_measured_fraction_theta_full 0.995
_diffrn_measured_fraction_theta_max 0.995
_diffrn_measurement_device_type 'Bruker Kappa Apex II area detector'
_diffrn_measurement_method '\f and \w scans'
_diffrn_radiation_monochromator graphite
_diffrn_radiation_source 'fine-focus sealed tube'
_diffrn_radiation_type MoK\a
_diffrn_radiation_wavelength 0.71073
_diffrn_reflns_av_R_equivalents 0.0485
_diffrn_reflns_av_sigmaI/netI 0.0413
_diffrn_reflns_limit_h_max 10
_diffrn_reflns_limit_h_min -10
_diffrn_reflns_limit_k_max 11
_diffrn_reflns_limit_k_min -11
_diffrn_reflns_limit_l_max 14
_diffrn_reflns_limit_l_min -14
_diffrn_reflns_number 16738
_diffrn_reflns_theta_full 26.42
_diffrn_reflns_theta_max 26.42
_diffrn_reflns_theta_min 2.88
_exptl_absorpt_coefficient_mu 1.447
_exptl_absorpt_correction_T_max 0.7454
_exptl_absorpt_correction_T_min 0.6761
_exptl_absorpt_correction_type multi-scan
_exptl_absorpt_process_details 'SCALE(Bruker, 2004)'
_exptl_crystal_colour blue
_exptl_crystal_density_diffrn 1.798
_exptl_crystal_density_method 'not measured'
_exptl_crystal_description 'irregular block'
_exptl_crystal_F_000 434
_exptl_crystal_size_max 0.1
_exptl_crystal_size_mid 0.08
_exptl_crystal_size_min 0.03
_refine_diff_density_max 0.583
_refine_diff_density_min -0.463
_refine_diff_density_rms 0.077
_refine_ls_extinction_method none
_refine_ls_goodness_of_fit_ref 1.065
_refine_ls_hydrogen_treatment mixed
_refine_ls_matrix_type full
_refine_ls_number_parameters 253
_refine_ls_number_reflns 3258
_refine_ls_number_restraints 0
_refine_ls_restrained_S_all 1.065
_refine_ls_R_factor_all 0.0481
_refine_ls_R_factor_gt 0.0382
_refine_ls_shift/su_max 0.001
_refine_ls_shift/su_mean 0.000
_refine_ls_structure_factor_coef Fsqd
_refine_ls_weighting_details 'calc w=1/[\s^2^(Fo^2^)+(0.0259P)^2^+0.8965P] where P=(Fo^2^+2Fc^2^)/3'
_refine_ls_weighting_scheme calc
_refine_ls_wR_factor_gt 0.0782
_refine_ls_wR_factor_ref 0.0833
_reflns_number_gt 2783
_reflns_number_total 3258
_reflns_threshold_expression >2sigma(I)
_cod_data_source_file c1dt11128k.txt
_cod_data_source_block mgc460_0m
_cod_original_sg_symbol_H-M P-1
_cod_database_code 7017554

loop_
_symmetry_equiv_pos_as_xyz
'x, y, z'
'-x, -y, -z'

loop_
_atom_site_label
_atom_site_type_symbol
_atom_site_fract_x
_atom_site_fract_y
_atom_site_fract_z
_atom_site_U_iso_or_equiv
_atom_site_adp_type
_atom_site_occupancy
_atom_site_symmetry_multiplicity
_atom_site_calc_flag
_atom_site_refinement_flags
Cu1 Cu 0.58859(4) 0.74470(4) 0.74504(3) 0.02150(11) Uani 1 1 d .
O3 O 0.5606(3) 0.8154(2) 0.90723(18) 0.0262(5) Uani 1 1 d .
H3X H 0.517(4) 0.751(4) 0.964(3) 0.031 Uiso 1 1 d .
H3Y H 0.646(4) 0.885(4) 0.930(3) 0.031 Uiso 1 1 d .
O4 O 0.3941(3) 0.5029(2) 0.77683(18) 0.0256(5) Uani 1 1 d .
H4X H 0.293(4) 0.504(4) 0.790(3) 0.031 Uiso 1 1 d .
H4Y H 0.390(4) 0.456(4) 0.719(3) 0.031 Uiso 1 1 d .
N1 N 0.7955(3) 0.6760(3) 0.7774(2) 0.0218(5) Uani 1 1 d .
C1 C 0.8846(4) 0.6782(3) 0.8802(2) 0.0247(6) Uani 1 1 d .
H1 H 0.8508 0.7154 0.9519 0.030 Uiso 1 1 calc R
C2 C 1.0264(4) 0.6269(3) 0.8839(3) 0.0257(6) Uani 1 1 d .
H2 H 1.0901 0.6332 0.9580 0.031 Uiso 1 1 calc R
N2 N 1.0762(3) 0.5687(3) 0.7862(2) 0.0259(5) Uani 1 1 d .
C3 C 0.9836(4) 0.5652(3) 0.6829(2) 0.0240(6) Uani 1 1 d .
H3 H 1.0134 0.5229 0.6120 0.029 Uiso 1 1 calc R
C4 C 0.8465(3) 0.6214(3) 0.6772(2) 0.0204(6) Uani 1 1 d .
C5 C 0.7496(3) 0.6288(3) 0.5620(2) 0.0212(6) Uani 1 1 d .
O1 O 0.7885(2) 0.5825(2) 0.46741(17) 0.0270(5) Uani 1 1 d .
N3 N 0.6248(3) 0.6930(2) 0.58140(19) 0.0200(5) Uani 1 1 d .
C6 C 0.5151(4) 0.7152(3) 0.4946(2) 0.0220(6) Uani 1 1 d .
O2 O 0.5024(2) 0.6781(2) 0.38763(16) 0.0254(4) Uani 1 1 d .
C7 C 0.3996(3) 0.7971(3) 0.5453(2) 0.0213(6) Uani 1 1 d .
C8 C 0.2846(4) 0.8397(3) 0.4737(3) 0.0271(6) Uani 1 1 d .
H8 H 0.2702 0.8129 0.3904 0.032 Uiso 1 1 calc R
C9 C 0.1900(4) 0.9227(3) 0.5255(3) 0.0294(7) Uani 1 1 d .
H9 H 0.1091 0.9528 0.4782 0.035 Uiso 1 1 calc R
C10 C 0.2156(4) 0.9609(3) 0.6468(3) 0.0281(6) Uani 1 1 d .
H10 H 0.1548 1.0201 0.6835 0.034 Uiso 1 1 calc R
C11 C 0.3302(4) 0.9122(3) 0.7141(3) 0.0266(6) Uani 1 1 d .
H11 H 0.3451 0.9365 0.7978 0.032 Uiso 1 1 calc R
N4 N 0.4212(3) 0.8314(3) 0.6645(2) 0.0233(5) Uani 1 1 d .
B1 B 0.8925(4) 0.1318(4) 0.8427(3) 0.0254(7) Uani 1 1 d .
F1 F 1.0722(2) 0.2007(2) 0.84682(16) 0.0422(5) Uani 1 1 d .
F2 F 0.8378(2) 0.01348(18) 0.75365(14) 0.0312(4) Uani 1 1 d .
F3 F 0.8386(2) 0.0719(2) 0.95349(15) 0.0387(5) Uani 1 1 d .
F4 F 0.8115(3) 0.2384(2) 0.81886(16) 0.0406(5) Uani 1 1 d .
O21 O 0.4304(3) 0.6399(3) 0.0777(2) 0.0331(5) Uani 1 1 d .
H21X H 0.493(5) 0.603(4) 0.118(3) 0.040 Uiso 1 1 d .
H21Y H 0.377(5) 0.675(4) 0.116(3) 0.040 Uiso 1 1 d .

loop_
_atom_site_aniso_label
_atom_site_aniso_U_11
_atom_site_aniso_U_22
_atom_site_aniso_U_33
_atom_site_aniso_U_23
_atom_site_aniso_U_13
_atom_site_aniso_U_12
Cu1 0.02260(19) 0.0251(2) 0.01606(18) -0.00115(13) -0.00023(13) 0.00767(14)
O3 0.0281(11) 0.0263(11) 0.0195(10) -0.0003(9) 0.0025(9) 0.0032(9)
O4 0.0218(10) 0.0324(12) 0.0202(10) -0.0037(9) 0.0010(9) 0.0071(9)
N1 0.0205(12) 0.0210(12) 0.0204(12) -0.0018(9) -0.0009(9) 0.0031(9)
C1 0.0246(15) 0.0281(15) 0.0180(14) -0.0021(11) -0.0018(11) 0.0056(12)
C2 0.0226(15) 0.0264(15) 0.0232(15) 0.0024(12) -0.0029(12) 0.0024(12)
N2 0.0224(12) 0.0246(13) 0.0271(13) 0.0018(10) -0.0021(10) 0.0042(10)
C3 0.0248(15) 0.0225(14) 0.0223(15) -0.0012(11) 0.0023(11) 0.0052(12)
C4 0.0191(13) 0.0174(13) 0.0205(14) -0.0008(11) 0.0021(11) 0.0009(11)
C5 0.0207(14) 0.0181(13) 0.0203(14) -0.0009(11) 0.0000(11) 0.0011(11)
O1 0.0266(11) 0.0353(12) 0.0200(10) -0.0040(9) 0.0017(8) 0.0126(9)
N3 0.0202(11) 0.0210(12) 0.0181(11) -0.0011(9) -0.0005(9) 0.0066(9)
C6 0.0228(14) 0.0181(13) 0.0214(14) 0.0020(11) 0.0013(11) 0.0022(11)
O2 0.0291(11) 0.0270(11) 0.0184(10) -0.0010(8) -0.0012(8) 0.0082(9)
C7 0.0214(14) 0.0189(13) 0.0197(14) -0.0001(11) 0.0008(11) 0.0021(11)
C8 0.0290(16) 0.0262(15) 0.0232(15) 0.0035(12) -0.0001(12) 0.0058(12)
C9 0.0285(16) 0.0308(16) 0.0291(16) 0.0055(13) -0.0020(12) 0.0106(13)
C10 0.0271(15) 0.0288(16) 0.0308(16) 0.0037(13) 0.0052(13) 0.0120(13)
C11 0.0277(15) 0.0239(15) 0.0256(15) -0.0022(12) 0.0041(12) 0.0057(12)
N4 0.0249(12) 0.0217(12) 0.0210(12) 0.0000(10) -0.0001(10) 0.0055(10)
B1 0.0278(17) 0.0284(17) 0.0171(15) -0.0009(13) -0.0025(13) 0.0065(14)
F1 0.0299(10) 0.0536(12) 0.0326(10) -0.0043(9) -0.0022(8) 0.0020(9)
F2 0.0399(10) 0.0260(9) 0.0242(9) -0.0027(7) -0.0025(7) 0.0080(8)
F3 0.0466(11) 0.0344(10) 0.0224(9) -0.0002(8) -0.0030(8) -0.0018(8)
F4 0.0539(12) 0.0409(11) 0.0346(10) -0.0013(8) 0.0013(9) 0.0265(9)
O21 0.0366(13) 0.0403(14) 0.0268(12) 0.0073(10) 0.0052(10) 0.0181(10)

loop_
_atom_type_symbol
_atom_type_description
_atom_type_scat_dispersion_real
_atom_type_scat_dispersion_imag
_atom_type_scat_source
C C 0.0033 0.0016 'International Tables Vol C Tables 4.2.6.8 and 6.1.1.4'
H H 0.0000 0.0000 'International Tables Vol C Tables 4.2.6.8 and 6.1.1.4'
N N 0.0061 0.0033 'International Tables Vol C Tables 4.2.6.8 and 6.1.1.4'
O O 0.0106 0.0060 'International Tables Vol C Tables 4.2.6.8 and 6.1.1.4'
B B 0.0013 0.0007 'International Tables Vol C Tables 4.2.6.8 and 6.1.1.4'
F F 0.0171 0.0103 'International Tables Vol C Tables 4.2.6.8 and 6.1.1.4'
Cu Cu 0.3201 1.2651 'International Tables Vol C Tables 4.2.6.8 and 6.1.1.4'

loop_
_geom_angle_atom_site_label_1
_geom_angle_atom_site_label_2
_geom_angle_atom_site_label_3
_geom_angle
N3 Cu1 O3 175.07(9)
N3 Cu1 N4 82.34(9)
O3 Cu1 N4 95.51(9)
N3 Cu1 N1 81.84(9)
O3 Cu1 N1 99.53(9)
N4 Cu1 N1 161.74(9)
N3 Cu1 O4 94.49(8)
O3 Cu1 O4 90.24(8)
N4 Cu1 O4 99.46(9)
N1 Cu1 O4 90.81(8)
Cu1 O3 H3X 122(2)
Cu1 O3 H3Y 110(2)
H3X O3 H3Y 113(3)
Cu1 O4 H4X 112(2)
Cu1 O4 H4Y 105(3)
H4X O4 H4Y 110(3)
C1 N1 C4 118.0(2)
C1 N1 Cu1 129.49(19)
C4 N1 Cu1 112.51(18)
N1 C1 C2 120.9(3)
N1 C1 H1 119.6
C2 C1 H1 119.6
N2 C2 C1 122.0(3)
N2 C2 H2 119.0
C1 C2 H2 119.0
C2 N2 C3 116.5(2)
N2 C3 C4 122.0(3)
N2 C3 H3 119.0
C4 C3 H3 119.0
N1 C4 C3 120.5(3)
N1 C4 C5 116.5(2)
C3 C4 C5 122.9(2)
O1 C5 N3 128.6(3)
O1 C5 C4 120.5(3)
N3 C5 C4 110.8(2)
C5 N3 C6 124.8(2)
C5 N3 Cu1 118.02(18)
C6 N3 Cu1 117.05(18)
O2 C6 N3 128.5(3)
O2 C6 C7 120.1(3)
N3 C6 C7 111.3(2)
N4 C7 C8 122.1(3)
N4 C7 C6 115.9(2)
C8 C7 C6 122.0(2)
C7 C8 C9 118.9(3)
C7 C8 H8 120.6
C9 C8 H8 120.6
C10 C9 C8 118.9(3)
C10 C9 H9 120.5
C8 C9 H9 120.5
C11 C10 C9 119.4(3)
C11 C10 H10 120.3
C9 C10 H10 120.3
N4 C11 C10 121.8(3)
N4 C11 H11 119.1
C10 C11 H11 119.1
C11 N4 C7 118.9(2)
C11 N4 Cu1 128.6(2)
C7 N4 Cu1 112.58(18)
F1 B1 F2 110.3(2)
F1 B1 F4 110.0(3)
F2 B1 F4 109.2(2)
F1 B1 F3 110.2(2)
F2 B1 F3 109.0(2)
F4 B1 F3 108.1(2)
H21X O21 H21Y 113(4)

loop_
_geom_bond_atom_site_label_1
_geom_bond_atom_site_label_2
_geom_bond_distance
Cu1 N3 1.939(2)
Cu1 O3 1.958(2)
Cu1 N4 2.008(2)
Cu1 N1 2.017(2)
Cu1 O4 2.323(2)
O3 H3X 0.89(3)
O3 H3Y 0.79(3)
O4 H4X 0.85(3)
O4 H4Y 0.76(3)
N1 C1 1.332(3)
N1 C4 1.352(3)
C1 C2 1.389(4)
C1 H1 0.9500
C2 N2 1.341(4)
C2 H2 0.9500
N2 C3 1.348(4)
C3 C4 1.383(4)
C3 H3 0.9500
C4 C5 1.502(4)
C5 O1 1.223(3)
C5 N3 1.361(3)
N3 C6 1.363(4)
C6 O2 1.226(3)
C6 C7 1.512(4)
C7 N4 1.353(3)
C7 C8 1.377(4)
C8 C9 1.390(4)
C8 H8 0.9500
C9 C10 1.382(4)
C9 H9 0.9500
C10 C11 1.380(4)
C10 H10 0.9500
C11 N4 1.344(4)
C11 H11 0.9500
B1 F1 1.374(4)
B1 F2 1.397(3)
B1 F4 1.398(4)
B1 F3 1.410(4)
O21 H21X 0.84(4)
O21 H21Y 0.76(4)

loop_
_geom_hbond_atom_site_label_D
_geom_hbond_atom_site_label_H
_geom_hbond_atom_site_label_A
_geom_hbond_distance_DH
_geom_hbond_distance_HA
_geom_hbond_distance_DA
_geom_hbond_angle_DHA
_geom_hbond_site_symmetry_A
O3 H3X O21 0.89(3) 1.70(3) 2.591(3) 176(3) 1_556
O3 H3Y F3 0.79(3) 1.90(3) 2.682(3) 167(3) 1_565
O4 H4X N2 0.85(3) 2.04(3) 2.852(3) 160(3) 1_455
O4 H4Y O2 0.76(3) 2.12(3) 2.794(3) 149(3) 2_666
O4 H4Y O1 0.76(3) 2.43(3) 3.003(3) 133(3) 2_666
O21 H21X O4 0.84(4) 1.96(4) 2.789(3) 171(3) 2_666
O21 H21Y F4 0.76(4) 2.10(4) 2.844(3) 165(4) 2_666

loop_
_geom_torsion_atom_site_label_1
_geom_torsion_atom_site_label_2
_geom_torsion_atom_site_label_3
_geom_torsion_atom_site_label_4
_geom_torsion
N3 Cu1 N1 C1 175.6(3)
O3 Cu1 N1 C1 0.4(3)
N4 Cu1 N1 C1 145.4(3)
O4 Cu1 N1 C1 -90.0(2)
N3 Cu1 N1 C4 -4.09(18)
O3 Cu1 N1 C4 -179.29(18)
N4 Cu1 N1 C4 -34.2(4)
O4 Cu1 N1 C4 90.33(18)
C4 N1 C1 C2 0.4(4)
Cu1 N1 C1 C2 -179.2(2)
N1 C1 C2 N2 -2.2(4)
C1 C2 N2 C3 1.3(4)
C2 N2 C3 C4 1.2(4)
C1 N1 C4 C3 2.1(4)
Cu1 N1 C4 C3 -178.2(2)
C1 N1 C4 C5 -176.7(2)
Cu1 N1 C4 C5 3.0(3)
N2 C3 C4 N1 -3.0(4)
N2 C3 C4 C5 175.6(2)
N1 C4 C5 O1 179.6(2)
C3 C4 C5 O1 0.9(4)
N1 C4 C5 N3 0.5(3)
C3 C4 C5 N3 -178.1(2)
O1 C5 N3 C6 1.2(4)
C4 C5 N3 C6 -179.8(2)
O1 C5 N3 Cu1 176.8(2)
C4 C5 N3 Cu1 -4.2(3)
O3 Cu1 N3 C5 111.2(10)
N4 Cu1 N3 C5 175.6(2)
N1 Cu1 N3 C5 4.70(19)
O4 Cu1 N3 C5 -85.48(19)
O3 Cu1 N3 C6 -72.9(11)
N4 Cu1 N3 C6 -8.46(19)
N1 Cu1 N3 C6 -179.3(2)
O4 Cu1 N3 C6 90.50(19)
C5 N3 C6 O2 3.0(4)
Cu1 N3 C6 O2 -172.6(2)
C5 N3 C6 C7 -176.8(2)
Cu1 N3 C6 C7 7.5(3)
O2 C6 C7 N4 179.1(2)
N3 C6 C7 N4 -1.1(3)
O2 C6 C7 C8 -3.5(4)
N3 C6 C7 C8 176.3(2)
N4 C7 C8 C9 1.1(4)
C6 C7 C8 C9 -176.2(2)
C7 C8 C9 C10 0.6(4)
C8 C9 C10 C11 -1.8(4)
C9 C10 C11 N4 1.6(4)
C10 C11 N4 C7 0.0(4)
C10 C11 N4 Cu1 -178.2(2)
C8 C7 N4 C11 -1.4(4)
C6 C7 N4 C11 176.1(2)
C8 C7 N4 Cu1 177.1(2)
C6 C7 N4 Cu1 -5.4(3)
N3 Cu1 N4 C11 -174.3(2)
O3 Cu1 N4 C11 1.3(2)
N1 Cu1 N4 C11 -144.2(3)
O4 Cu1 N4 C11 92.4(2)
N3 Cu1 N4 C7 7.40(18)
O3 Cu1 N4 C7 -177.07(18)
N1 Cu1 N4 C7 37.5(4)
O4 Cu1 N4 C7 -85.90(19)
